data_2201133
loop_
_publ_author_name
'Jones, Peter G.'
'Hopf, Henning'
'Hartig, Thorsten'

_publ_section_title
;
 (\h^5^-4,7-Dimethylindenyl)(\h^5^-pentamethylcyclopentadienyl)iron(II)
;
_journal_issue 4
_journal_name_full 'Acta Crystallographica Section E'
_journal_page_first m139
_journal_page_last m140
_journal_paper_doi 10.1107/S1600536802003884
_journal_volume 58
_journal_year 2002
_chemical_formula_iupac '[Fe (C10 H15) (C11 H11)]'
_chemical_formula_moiety 'C21 H26 Fe'
_chemical_formula_sum 'C21 H26 Fe'
_chemical_formula_weight 334.27
_chemical_name_systematic
;
 ?
;
_space_group_IT_number 14
_symmetry_cell_setting monoclinic
_symmetry_space_group_name_Hall '-P 2yn'
_symmetry_space_group_name_H-M 'P 1 21/n 1'
_atom_sites_solution_hydrogens geom
_atom_sites_solution_primary direct
_atom_sites_solution_secondary difmap
_audit_creation_method SHELXL-97
_cell_angle_alpha 90.00
_cell_angle_beta 95.88(2)
_cell_angle_gamma 90.00
_cell_formula_units_Z 4
_cell_length_a 8.350(2)
_cell_length_b 13.925(3)
_cell_length_c 14.645(4)
_cell_measurement_reflns_used 48
_cell_measurement_temperature 178(2)
_cell_measurement_theta_max 12
_cell_measurement_theta_min 10
_cell_volume 1693.9(7)
_computing_cell_refinement P3
_computing_data_collection 'P3 (Nicolet, 1987)'
_computing_data_reduction 'XDISK (Nicolet, 1987)'
_computing_molecular_graphics 'XP (Siemens, 1994)'
_computing_publication_material SHELXL97
_computing_structure_refinement 'SHELXL97 (Sheldrick, 1997)'
_computing_structure_solution 'SHELXS97 (Sheldrick, 1990)'
_diffrn_ambient_temperature 178(2)
_diffrn_measured_fraction_theta_full 0.925
_diffrn_measured_fraction_theta_max 0.925
_diffrn_measurement_device_type 'Nicolet R3'
_diffrn_measurement_method \w
_diffrn_radiation_monochromator graphite
_diffrn_radiation_source 'fine-focus sealed tube'
_diffrn_radiation_type MoK\a
_diffrn_radiation_wavelength 0.71073
_diffrn_reflns_av_R_equivalents 0.0199
_diffrn_reflns_av_sigmaI/netI 0.0366
_diffrn_reflns_limit_h_max 9
_diffrn_reflns_limit_h_min -9
_diffrn_reflns_limit_k_max 0
_diffrn_reflns_limit_k_min -16
_diffrn_reflns_limit_l_max 17
_diffrn_reflns_limit_l_min -17
_diffrn_reflns_number 2821
_diffrn_reflns_theta_full 25.00
_diffrn_reflns_theta_max 25.04
_diffrn_reflns_theta_min 3.07
_diffrn_standards_decay_% 0
_diffrn_standards_interval_count 247
_diffrn_standards_number 3
_exptl_absorpt_coefficient_mu 0.885
_exptl_absorpt_correction_type none
_exptl_crystal_colour red
_exptl_crystal_density_diffrn 1.311
_exptl_crystal_density_method 'not measured'
_exptl_crystal_description tablet
_exptl_crystal_F_000 712
_exptl_crystal_size_max 0.6
_exptl_crystal_size_mid 0.4
_exptl_crystal_size_min 0.15
_refine_diff_density_max 0.367
_refine_diff_density_min -0.456
_refine_ls_extinction_method none
_refine_ls_goodness_of_fit_ref 1.038
_refine_ls_hydrogen_treatment constr
_refine_ls_matrix_type full
_refine_ls_number_parameters 206
_refine_ls_number_reflns 2768
_refine_ls_number_restraints 0
_refine_ls_restrained_S_all 1.038
_refine_ls_R_factor_all 0.0503
_refine_ls_R_factor_gt 0.0356
_refine_ls_shift/su_max <0.001
_refine_ls_shift/su_mean 0.000
_refine_ls_structure_factor_coef Fsqd
_refine_ls_weighting_details 'calc w = 1/[\s^2^(Fo^2^)+(0.0459P)^2^+0.6303P] where P = (Fo^2^+2Fc^2^)/3'
_refine_ls_weighting_scheme calc
_refine_ls_wR_factor_gt 0.0824
_refine_ls_wR_factor_ref 0.0891
_reflns_number_gt 2191
_reflns_number_total 2768
_reflns_threshold_expression I>2\s(I)
_cod_data_source_file na6141.cif
_cod_data_source_block I
_cod_depositor_comments
;
The following automatic conversions were performed:
'_geom_bond_publ_flag' value 'Y' changed to 'y' according to
'/home/saulius/struct/CIF-dictionaries/cif_core.dic' dictionary named
'cif_core.dic' version 2.4.1 from 2010-06-29 (25 times).

Automatic conversion script
Id: cif_fix_enum 1527 2010-12-29 10:47:43Z saulius 

The following automatic conversions were performed:

'_geom_bond_publ_flag' value 'Y' changed to 'y' according to
/home/saulius/struct/CIF-dictionaries/cif_core.dic dictionary named
'cif_core.dic' version 2.4.1 from 2010-06-29 (25 times).

Automatic conversion script
Id: cif_fix_values 1715 2011-07-08 13:25:40Z adriana 
;
_cod_original_sg_symbol_H-M 'P 21/n'
_cod_database_code 2201133
_cod_database_fobs_code 2201133

loop_
_symmetry_equiv_pos_as_xyz
'x, y, z'
'-x+1/2, y+1/2, -z+1/2'
'-x, -y, -z'
'x-1/2, -y-1/2, z-1/2'

loop_
_atom_site_label
_atom_site_fract_x
_atom_site_fract_y
_atom_site_fract_z
_atom_site_U_iso_or_equiv
_atom_site_adp_type
_atom_site_calc_flag
_atom_site_refinement_flags
_atom_site_occupancy
_atom_site_disorder_assembly
_atom_site_disorder_group
_atom_site_type_symbol
Fe 0.52436(4) 0.20614(3) 0.24314(3) 0.02232(13) Uani d . 1 . . Fe
C1 0.7191(3) 0.27768(19) 0.3070(2) 0.0310(6) Uani d . 1 . . C
H1 0.7467 0.2800 0.3715 0.040 Uiso calc R 1 . . H
C2 0.7692(3) 0.2068(2) 0.2468(2) 0.0331(6) Uani d . 1 . . C
H2 0.8389 0.1545 0.2641 0.041 Uiso calc R 1 . . H
C3 0.6982(3) 0.22666(19) 0.1563(2) 0.0320(6) Uani d . 1 . . C
H3 0.7094 0.1892 0.1032 0.041 Uiso calc R 1 . . H
C3A 0.6066(3) 0.31346(18) 0.15985(19) 0.0263(6) Uani d . 1 . . C
C4 0.5094(3) 0.36557(19) 0.09070(19) 0.0289(6) Uani d . 1 . . C
C5 0.4347(3) 0.4457(2) 0.1174(2) 0.0326(6) Uani d . 1 . . C
H5 0.3693 0.4815 0.0726 0.041 Uiso calc R 1 . . H
C6 0.4506(3) 0.4784(2) 0.2102(2) 0.0334(7) Uani d . 1 . . C
H6 0.3967 0.5356 0.2248 0.041 Uiso calc R 1 . . H
C7 0.5401(3) 0.4308(2) 0.2786(2) 0.0308(6) Uani d . 1 . . C
C7A 0.6200(3) 0.34510(19) 0.25397(18) 0.0258(6) Uani d . 1 . . C
C8 0.5600(4) 0.4643(2) 0.3762(2) 0.0431(8) Uani d . 1 . . C
H8A 0.4947 0.5220 0.3822 0.052 Uiso calc R 1 . . H
H8B 0.6735 0.4792 0.3942 0.052 Uiso calc R 1 . . H
H8C 0.5247 0.4136 0.4160 0.052 Uiso calc R 1 . . H
C9 0.4931(4) 0.3302(2) -0.0062(2) 0.0393(7) Uani d . 1 . . C
H9A 0.4101 0.3675 -0.0427 0.047 Uiso calc R 1 . . H
H9B 0.4624 0.2622 -0.0074 0.047 Uiso calc R 1 . . H
H9C 0.5961 0.3376 -0.0320 0.047 Uiso calc R 1 . . H
C10 0.4092(3) 0.0361(2) 0.1070(2) 0.0391(7) Uani d . 1 . . C
H10A 0.3221 -0.0111 0.0970 0.047 Uiso calc R 1 . . H
H10B 0.5130 0.0028 0.1144 0.047 Uiso calc R 1 . . H
H10C 0.4057 0.0796 0.0542 0.047 Uiso calc R 1 . . H
C11 0.5679(3) -0.0119(2) 0.3103(2) 0.0385(7) Uani d . 1 . . C
H11A 0.5028 -0.0641 0.3319 0.046 Uiso calc R 1 . . H
H11B 0.6498 0.0075 0.3596 0.046 Uiso calc R 1 . . H
H11C 0.6207 -0.0339 0.2573 0.046 Uiso calc R 1 . . H
C12 0.4521(3) 0.1453(2) 0.44526(19) 0.0363(7) Uani d . 1 . . C
H12A 0.4419 0.2111 0.4677 0.044 Uiso calc R 1 . . H
H12B 0.5636 0.1235 0.4592 0.044 Uiso calc R 1 . . H
H12C 0.3800 0.1029 0.4754 0.044 Uiso calc R 1 . . H
C13 0.2156(3) 0.2923(2) 0.3241(2) 0.0330(6) Uani d . 1 . . C
H13A 0.1003 0.2781 0.3214 0.040 Uiso calc R 1 . . H
H13B 0.2322 0.3478 0.2851 0.040 Uiso calc R 1 . . H
H13C 0.2576 0.3066 0.3876 0.040 Uiso calc R 1 . . H
C14 0.1848(3) 0.2215(2) 0.1202(2) 0.0342(7) Uani d . 1 . . C
H14A 0.0716 0.2077 0.1271 0.041 Uiso calc R 1 . . H
H14B 0.2123 0.1954 0.0616 0.041 Uiso calc R 1 . . H
H14C 0.2020 0.2911 0.1212 0.041 Uiso calc R 1 . . H
C15 0.3889(3) 0.09274(19) 0.19184(18) 0.0270(6) Uani d . 1 . . C
C16 0.4616(3) 0.07218(19) 0.28264(18) 0.0261(6) Uani d . 1 . . C
C17 0.4078(3) 0.14293(18) 0.34352(17) 0.0242(5) Uani d . 1 . . C
C18 0.3024(3) 0.20706(18) 0.29068(18) 0.0240(5) Uani d . 1 . . C
C19 0.2896(3) 0.17594(19) 0.19755(18) 0.0269(6) Uani d . 1 . . C

loop_
_atom_site_aniso_label
_atom_site_aniso_U_11
_atom_site_aniso_U_22
_atom_site_aniso_U_33
_atom_site_aniso_U_12
_atom_site_aniso_U_13
_atom_site_aniso_U_23
Fe 0.01607(19) 0.0211(2) 0.0296(2) -0.00056(14) 0.00143(13) 0.00172(17)
C1 0.0174(12) 0.0337(16) 0.0399(16) -0.0042(11) -0.0060(10) 0.0038(13)
C2 0.0155(12) 0.0279(15) 0.0554(18) 0.0020(11) 0.0012(11) 0.0041(14)
C3 0.0218(13) 0.0290(16) 0.0473(18) -0.0026(11) 0.0132(12) -0.0008(13)
C3A 0.0172(12) 0.0263(14) 0.0360(15) -0.0050(10) 0.0061(10) 0.0024(11)
C4 0.0230(13) 0.0299(15) 0.0341(15) -0.0093(11) 0.0044(10) 0.0051(12)
C5 0.0236(13) 0.0308(15) 0.0422(17) -0.0037(11) -0.0023(11) 0.0106(13)
C6 0.0239(13) 0.0225(14) 0.0551(19) -0.0010(11) 0.0097(12) 0.0008(13)
C7 0.0220(13) 0.0281(15) 0.0426(16) -0.0061(11) 0.0050(11) -0.0015(13)
C7A 0.0192(12) 0.0235(14) 0.0347(15) -0.0080(10) 0.0020(10) 0.0013(12)
C8 0.0435(17) 0.0407(19) 0.0449(19) -0.0034(14) 0.0046(14) -0.0122(15)
C9 0.0419(16) 0.0429(18) 0.0327(16) -0.0119(13) 0.0017(12) 0.0039(14)
C10 0.0422(16) 0.0388(18) 0.0368(17) -0.0061(13) 0.0072(12) -0.0063(14)
C11 0.0331(15) 0.0296(16) 0.0526(19) 0.0055(12) 0.0039(13) 0.0082(14)
C12 0.0340(15) 0.0424(18) 0.0317(16) -0.0009(13) -0.0010(11) 0.0036(13)
C13 0.0260(13) 0.0315(15) 0.0426(17) 0.0024(12) 0.0092(11) 0.0020(14)
C14 0.0218(13) 0.0446(18) 0.0346(15) -0.0050(12) -0.0042(11) 0.0101(13)
C15 0.0242(13) 0.0258(14) 0.0315(14) -0.0073(10) 0.0047(10) 0.0003(12)
C16 0.0214(12) 0.0235(14) 0.0332(15) -0.0018(10) 0.0012(10) 0.0049(11)
C17 0.0193(12) 0.0256(14) 0.0275(14) -0.0033(10) 0.0014(10) 0.0023(11)
C18 0.0157(11) 0.0249(13) 0.0316(14) -0.0022(10) 0.0035(10) 0.0029(12)
C19 0.0194(12) 0.0295(15) 0.0312(15) -0.0053(10) 0.0005(10) 0.0083(11)

loop_
_atom_type_symbol
_atom_type_description
_atom_type_scat_dispersion_real
_atom_type_scat_dispersion_imag
_atom_type_scat_source
C C 0.0033 0.0016 'International Tables Vol C Tables 4.2.6.8 and 6.1.1.4'
H H 0.0000 0.0000 'International Tables Vol C Tables 4.2.6.8 and 6.1.1.4'
Fe Fe 0.3463 0.8444 'International Tables Vol C Tables 4.2.6.8 and 6.1.1.4'

loop_
_geom_angle_atom_site_label_1
_geom_angle_atom_site_label_2
_geom_angle_atom_site_label_3
_geom_angle
C16 Fe C2 106.44(10)
C16 Fe C15 41.15(10)
C2 Fe C15 122.00(11)
C16 Fe C17 41.08(10)
C2 Fe C17 122.20(11)
C15 Fe C17 69.18(10)
C16 Fe C3 121.60(11)
C2 Fe C3 40.76(12)
C15 Fe C3 106.33(11)
C17 Fe C3 158.12(10)
C16 Fe C18 68.95(10)
C2 Fe C18 158.69(11)
C15 Fe C18 69.07(10)
C17 Fe C18 40.80(10)
C3 Fe C18 159.41(11)
C16 Fe C19 68.86(10)
C2 Fe C19 158.85(11)
C15 Fe C19 41.00(10)
C17 Fe C19 68.64(10)
C3 Fe C19 122.85(11)
C18 Fe C19 40.73(10)
C16 Fe C1 122.06(10)
C2 Fe C1 40.46(11)
C15 Fe C1 158.17(11)
C17 Fe C1 107.19(11)
C3 Fe C1 68.60(12)
C18 Fe C1 123.10(11)
C19 Fe C1 159.48(11)
C16 Fe C3A 158.47(11)
C2 Fe C3A 67.89(11)
C15 Fe C3A 122.79(11)
C17 Fe C3A 159.61(10)
C3 Fe C3A 40.57(10)
C18 Fe C3A 123.89(10)
C19 Fe C3A 108.50(10)
C1 Fe C3A 68.01(11)
C16 Fe C7A 158.77(10)
C2 Fe C7A 67.67(10)
C15 Fe C7A 159.41(10)
C17 Fe C7A 123.35(10)
C3 Fe C7A 68.18(11)
C18 Fe C7A 108.68(10)
C19 Fe C7A 124.01(10)
C1 Fe C7A 40.29(10)
C3A Fe C7A 40.29(10)
C2 C1 C7A 108.2(3)
C2 C1 Fe 69.40(15)
C7A C1 Fe 71.51(14)
C1 C2 C3 108.9(2)
C1 C2 Fe 70.14(14)
C3 C2 Fe 69.83(14)
C2 C3 C3A 107.6(3)
C2 C3 Fe 69.40(15)
C3A C3 Fe 71.36(14)
C4 C3A C3 132.0(3)
C4 C3A C7A 120.4(2)
C3 C3A C7A 107.6(2)
C4 C3A Fe 125.45(17)
C3 C3A Fe 68.06(14)
C7A C3A Fe 70.00(15)
C5 C4 C3A 117.3(3)
C5 C4 C9 123.0(3)
C3A C4 C9 119.7(3)
C4 C5 C6 122.4(3)
C7 C6 C5 122.5(3)
C6 C7 C7A 117.1(3)
C6 C7 C8 123.4(3)
C7A C7 C8 119.5(3)
C1 C7A C7 132.1(3)
C1 C7A C3A 107.6(2)
C7 C7A C3A 120.3(2)
C1 C7A Fe 68.19(14)
C7 C7A Fe 127.29(17)
C3A C7A Fe 69.71(14)
C19 C15 C16 107.5(2)
C19 C15 C10 126.2(2)
C16 C15 C10 126.3(2)
C19 C15 Fe 69.81(15)
C16 C15 Fe 69.31(14)
C10 C15 Fe 127.46(18)
C17 C16 C15 108.1(2)
C17 C16 C11 125.7(2)
C15 C16 C11 126.1(2)
C17 C16 Fe 69.70(14)
C15 C16 Fe 69.54(14)
C11 C16 Fe 128.98(18)
C18 C17 C16 108.0(2)
C18 C17 C12 127.0(2)
C16 C17 C12 125.0(2)
C18 C17 Fe 69.69(14)
C16 C17 Fe 69.22(14)
C12 C17 Fe 128.19(18)
C19 C18 C17 108.1(2)
C19 C18 C13 124.2(2)
C17 C18 C13 127.7(2)
C19 C18 Fe 69.74(14)
C17 C18 Fe 69.51(13)
C13 C18 Fe 126.97(18)
C18 C19 C15 108.4(2)
C18 C19 C14 125.1(2)
C15 C19 C14 126.5(3)
C18 C19 Fe 69.54(13)
C15 C19 Fe 69.20(14)
C14 C19 Fe 128.63(18)
C2 C1 H1 125.9
C7A C1 H1 125.9
Fe C1 H1 124.8
C1 C2 H2 125.6
C3 C2 H2 125.6
Fe C2 H2 126.0
C2 C3 H3 126.2
C3A C3 H3 126.2
Fe C3 H3 124.7
C4 C5 H5 118.8
C6 C5 H5 118.8
C7 C6 H6 118.8
C5 C6 H6 118.8
C7 C8 H8A 109.5
C7 C8 H8B 109.5
H8A C8 H8B 109.5
C7 C8 H8C 109.5
H8A C8 H8C 109.5
H8B C8 H8C 109.5
C4 C9 H9A 109.5
C4 C9 H9B 109.5
H9A C9 H9B 109.5
C4 C9 H9C 109.5
H9A C9 H9C 109.5
H9B C9 H9C 109.5
C15 C10 H10A 109.5
C15 C10 H10B 109.5
H10A C10 H10B 109.5
C15 C10 H10C 109.5
H10A C10 H10C 109.5
H10B C10 H10C 109.5
C16 C11 H11A 109.5
C16 C11 H11B 109.5
H11A C11 H11B 109.5
C16 C11 H11C 109.5
H11A C11 H11C 109.5
H11B C11 H11C 109.5
C17 C12 H12A 109.5
C17 C12 H12B 109.5
H12A C12 H12B 109.5
C17 C12 H12C 109.5
H12A C12 H12C 109.5
H12B C12 H12C 109.5
C18 C13 H13A 109.5
C18 C13 H13B 109.5
H13A C13 H13B 109.5
C18 C13 H13C 109.5
H13A C13 H13C 109.5
H13B C13 H13C 109.5
C19 C14 H14A 109.5
C19 C14 H14B 109.5
H14A C14 H14B 109.5
C19 C14 H14C 109.5
H14A C14 H14C 109.5
H14B C14 H14C 109.5

loop_
_geom_bond_atom_site_label_1
_geom_bond_atom_site_label_2
_geom_bond_site_symmetry_2
_geom_bond_distance
_geom_bond_publ_flag
Fe C16 . 2.037(3) y
Fe C2 . 2.039(2) y
Fe C15 . 2.040(3) y
Fe C17 . 2.044(3) y
Fe C3 . 2.045(3) y
Fe C18 . 2.046(2) y
Fe C19 . 2.049(2) y
Fe C1 . 2.049(3) y
Fe C3A . 2.089(3) y
Fe C7A . 2.093(3) y
C1 C2 . 1.414(4) y
C1 C7A . 1.427(4) y
C2 C3 . 1.423(4) y
C3 C3A . 1.434(4) y
C3A C4 . 1.429(4) y
C3A C7A . 1.440(4) y
C4 C5 . 1.356(4) y
C4 C9 . 1.495(4) ?
C5 C6 . 1.427(4) y
C6 C7 . 1.360(4) y
C7 C7A . 1.431(4) y
C7 C8 . 1.496(4) ?
C10 C15 . 1.495(4) ?
C11 C16 . 1.499(4) ?
C12 C17 . 1.498(4) ?
C13 C18 . 1.498(4) ?
C14 C19 . 1.500(4) ?
C15 C19 . 1.432(4) y
C15 C16 . 1.433(4) y
C16 C17 . 1.432(4) y
C17 C18 . 1.425(3) y
C18 C19 . 1.425(4) y
C1 H1 . 0.9500 ?
C2 H2 . 0.9500 ?
C3 H3 . 0.9500 ?
C5 H5 . 0.9500 ?
C6 H6 . 0.9500 ?
C8 H8A . 0.9800 ?
C8 H8B . 0.9800 ?
C8 H8C . 0.9800 ?
C9 H9A . 0.9800 ?
C9 H9B . 0.9800 ?
C9 H9C . 0.9800 ?
C10 H10A . 0.9800 ?
C10 H10B . 0.9800 ?
C10 H10C . 0.9800 ?
C11 H11A . 0.9800 ?
C11 H11B . 0.9800 ?
C11 H11C . 0.9800 ?
C12 H12A . 0.9800 ?
C12 H12B . 0.9800 ?
C12 H12C . 0.9800 ?
C13 H13A . 0.9800 ?
C13 H13B . 0.9800 ?
C13 H13C . 0.9800 ?
C14 H14A . 0.9800 ?
C14 H14B . 0.9800 ?
C14 H14C . 0.9800 ?
